data_4325910
loop_
_publ_author_name
'Curtis M. Zaleski'
'Choong-Sun Lim'
'Annabel D. Cutland-Van Noord'
'Jeff W. Kampf'
'Vincent L. Pecoraro'

_publ_section_title
;
 Effects of the Central Lanthanide Ion Crystal Radius on the
 15-MCCuII(N)pheHA-5 Structure
;
_journal_name_full 'Inorganic Chemistry'
_journal_page_first 7707
_journal_page_last 7717
_journal_paper_doi 10.1021/ic200740h
_journal_volume 50
_journal_year 2011
_chemical_absolute_configuration ad
_chemical_formula_sum 'C45 H74 Cu5 N13 O31 Sm'
_chemical_formula_weight 1761.22
_chemical_name_systematic
;
 ?
;
_space_group_IT_number 78
_symmetry_cell_setting tetragonal
_symmetry_space_group_name_Hall 'P 4cw'
_symmetry_space_group_name_H-M 'P 43'
_atom_sites_solution_hydrogens geom
_atom_sites_solution_primary direct
_atom_sites_solution_secondary difmap
_audit_creation_method SHELXL-97
_cell_angle_alpha 90.00
_cell_angle_beta 90.00
_cell_angle_gamma 90.00
_cell_formula_units_Z 4
_cell_length_a 19.253(3)
_cell_length_b 19.253(3)
_cell_length_c 18.313(4)
_cell_measurement_reflns_used 7927
_cell_measurement_temperature 133(2)
_cell_measurement_theta_max 28.30
_cell_measurement_theta_min 3.07
_cell_volume 6788(2)
_computing_cell_refinement 'Bruker SMART'
_computing_data_collection 'Bruker SMART'
_computing_data_reduction 'Bruker SHELXTL'
_computing_molecular_graphics 'Bruker SHELXTL'
_computing_publication_material 'Bruker SHELXTL'
_computing_structure_refinement 'Bruker SHELXTL'
_computing_structure_solution 'Bruker SHELXTL'
_diffrn_ambient_temperature 133(2)
_diffrn_detector_area_resol_mean 0.75
_diffrn_measured_fraction_theta_full 0.997
_diffrn_measured_fraction_theta_max 0.997
_diffrn_measurement_device_type 'CCD area detector'
_diffrn_measurement_method 'phi and omega scans'
_diffrn_radiation_monochromator graphite
_diffrn_radiation_source 'sealed tube'
_diffrn_radiation_type MoK\a
_diffrn_radiation_wavelength 0.71073
_diffrn_reflns_av_R_equivalents 0.0422
_diffrn_reflns_av_sigmaI/netI 0.0380
_diffrn_reflns_limit_h_max 18
_diffrn_reflns_limit_h_min -17
_diffrn_reflns_limit_k_max 25
_diffrn_reflns_limit_k_min -25
_diffrn_reflns_limit_l_max 24
_diffrn_reflns_limit_l_min -24
_diffrn_reflns_number 77985
_diffrn_reflns_theta_full 28.35
_diffrn_reflns_theta_max 28.35
_diffrn_reflns_theta_min 2.99
_exptl_absorpt_coefficient_mu 2.482
_exptl_absorpt_correction_T_max 0.699
_exptl_absorpt_correction_T_min 0.432
_exptl_absorpt_correction_type multi-scan
_exptl_absorpt_process_details 'Blessing, Acta Cryst. (1995) A51 33-38.'
_exptl_crystal_colour blue
_exptl_crystal_density_diffrn 1.723
_exptl_crystal_description multi-faceted
_exptl_crystal_F_000 3560
_exptl_crystal_size_max 0.42
_exptl_crystal_size_mid 0.24
_exptl_crystal_size_min 0.20
_refine_diff_density_max 0.972
_refine_diff_density_min -0.617
_refine_diff_density_rms 0.907
_refine_ls_abs_structure_details 'Flack H D (1983), Acta Cryst. A39, 876-881'
_refine_ls_abs_structure_Flack 0.033(10)
_refine_ls_extinction_method none
_refine_ls_goodness_of_fit_ref 1.084
_refine_ls_hydrogen_treatment mixed
_refine_ls_matrix_type full
_refine_ls_number_parameters 784
_refine_ls_number_reflns 16835
_refine_ls_number_restraints 1
_refine_ls_restrained_S_all 1.084
_refine_ls_R_factor_all 0.0446
_refine_ls_R_factor_gt 0.0387
_refine_ls_shift/su_max 0.001
_refine_ls_shift/su_mean 0.000
_refine_ls_structure_factor_coef Fsqd
_refine_ls_weighting_details 'calc w=1/[\s^2^(Fo^2^)+(0.0551P)^2^+9.0669P] where P=(Fo^2^+2Fc^2^)/3'
_refine_ls_weighting_scheme calc
_refine_ls_wR_factor_gt 0.1025
_refine_ls_wR_factor_ref 0.1054
_reflns_number_gt 15245
_reflns_number_total 16835
_reflns_threshold_expression >2sigma(I)
_cod_data_source_file ic200740h_si_001_14.cif
_cod_data_source_block Sm(b)-3
_cod_database_code 4325910

loop_
_symmetry_equiv_pos_as_xyz
'x, y, z'
'-x, -y, z+1/2'
'-y, x, z+3/4'
'y, -x, z+1/4'

loop_
_atom_site_label
_atom_site_type_symbol
_atom_site_fract_x
_atom_site_fract_y
_atom_site_fract_z
_atom_site_U_iso_or_equiv
_atom_site_adp_type
_atom_site_occupancy
_atom_site_symmetry_multiplicity
_atom_site_calc_flag
_atom_site_refinement_flags
Sm1 Sm 0.340942(11) 0.238049(12) 0.366858(13) 0.02445(6) Uani 1 1 d .
Cu1 Cu 0.39646(3) 0.24609(4) 0.16342(4) 0.03350(14) Uani 1 1 d .
Cu2 Cu 0.53671(3) 0.20127(3) 0.36042(3) 0.02524(12) Uani 1 1 d .
Cu3 Cu 0.41201(3) 0.24145(3) 0.56665(3) 0.02467(12) Uani 1 1 d .
Cu4 Cu 0.18849(3) 0.28310(3) 0.49632(3) 0.02435(12) Uani 1 1 d .
Cu5 Cu 0.17511(3) 0.25711(3) 0.24994(3) 0.03028(13) Uani 1 1 d .
O1 O 0.57443(17) 0.19394(19) 0.26234(19) 0.0304(7) Uani 1 1 d .
O2 O 0.45450(17) 0.23689(19) 0.31243(19) 0.0299(7) Uani 1 1 d .
O3 O 0.50676(17) 0.21101(19) 0.57590(19) 0.0297(7) Uani 1 1 d .
O4 O 0.42337(16) 0.22298(19) 0.46504(19) 0.0280(7) Uani 1 1 d .
O5 O 0.20866(16) 0.26705(17) 0.59785(18) 0.0263(7) Uani 1 1 d .
O6 O 0.28596(17) 0.26849(18) 0.48095(18) 0.0277(7) Uani 1 1 d .
O7 O 0.09077(19) 0.26876(19) 0.3040(2) 0.0326(8) Uani 1 1 d .
O8 O 0.22171(17) 0.27329(19) 0.34029(19) 0.0301(7) Uani 1 1 d .
O9 O 0.3192(2) 0.2361(2) 0.0947(2) 0.0438(10) Uani 1 1 d .
O10 O 0.32590(19) 0.2403(2) 0.2362(2) 0.0386(9) Uani 1 1 d .
O100 O 0.2654(2) 0.1329(2) 0.3676(4) 0.0633(14) Uani 1 1 d .
O101 O 0.37337(19) 0.11068(18) 0.3567(3) 0.0393(9) Uani 1 1 d .
O102 O 0.2992(2) 0.0263(2) 0.3624(3) 0.0480(10) Uani 1 1 d .
O103 O 0.3612(2) 0.3605(2) 0.3646(4) 0.0572(12) Uani 1 1 d .
O200 O 0.5977(2) 0.0132(2) 0.3592(3) 0.0479(10) Uani 1 1 d .
O201 O 0.6078(3) -0.0986(2) 0.3700(3) 0.0539(11) Uani 1 1 d .
O202 O 0.6988(2) -0.0354(2) 0.3565(3) 0.0487(11) Uani 1 1 d .
O203 O 0.5868(2) 0.3166(2) 0.3860(3) 0.0495(11) Uani 1 1 d .
O204 O 0.3714(6) 0.3725(5) 0.1548(6) 0.141(4) Uani 1 1 d .
O205 O 0.4389(5) 0.4234(7) 0.2639(7) 0.156(4) Uani 1 1 d .
O206 O 0.3199(7) 0.2129(5) -0.0560(5) 0.138(4) Uani 1 1 d .
O207 O 0.3819(4) 0.4261(4) 0.4986(4) 0.092(2) Uani 1 1 d .
O208 O 0.5723(3) 0.2260(4) 0.7092(3) 0.0770(17) Uani 1 1 d .
O209 O 0.4550(3) -0.0169(3) 0.3591(5) 0.094(2) Uani 1 1 d .
C1 C 0.5280(3) 0.2161(3) 0.2171(3) 0.0274(10) Uani 1 1 d .
C2 C 0.5392(3) 0.2129(3) 0.1363(3) 0.0322(11) Uani 1 1 d .
H2 H 0.5851 0.2341 0.1238 0.039 Uiso 1 1 calc R
C3 C 0.5374(3) 0.1367(3) 0.1104(4) 0.0417(12) Uani 1 1 d .
H3A H 0.5547 0.1346 0.0595 0.050 Uiso 1 1 calc R
H3B H 0.5695 0.1091 0.1411 0.050 Uiso 1 1 calc R
C4 C 0.4662(3) 0.1038(3) 0.1134(4) 0.0388(11) Uani 1 1 d .
C5 C 0.4263(3) 0.0973(3) 0.0490(4) 0.0432(14) Uani 1 1 d .
H5 H 0.4446 0.1138 0.0041 0.052 Uiso 1 1 calc R
C6 C 0.3610(3) 0.0672(3) 0.0506(4) 0.0485(16) Uani 1 1 d .
H6 H 0.3350 0.0623 0.0068 0.058 Uiso 1 1 calc R
C7 C 0.3340(3) 0.0446(3) 0.1161(4) 0.0490(15) Uani 1 1 d .
H7 H 0.2889 0.0247 0.1177 0.059 Uiso 1 1 calc R
C8 C 0.3715(3) 0.0505(4) 0.1780(4) 0.0488(16) Uani 1 1 d .
H8 H 0.3526 0.0338 0.2225 0.059 Uiso 1 1 calc R
C9 C 0.4379(3) 0.0806(3) 0.1782(3) 0.0435(14) Uani 1 1 d .
H9 H 0.4631 0.0850 0.2225 0.052 Uiso 1 1 calc R
C10 C 0.5283(2) 0.1958(2) 0.5108(3) 0.0258(9) Uani 1 1 d .
C11 C 0.6048(2) 0.1789(3) 0.4970(3) 0.0263(9) Uani 1 1 d .
H11 H 0.6316 0.2230 0.5036 0.032 Uiso 1 1 calc R
C12 C 0.6344(2) 0.1257(3) 0.5506(3) 0.0303(10) Uani 1 1 d .
H12A H 0.6196 0.1378 0.6007 0.036 Uiso 1 1 calc R
H12B H 0.6155 0.0792 0.5389 0.036 Uiso 1 1 calc R
C13 C 0.7135(3) 0.1229(3) 0.5476(3) 0.0331(11) Uani 1 1 d .
C14 C 0.7521(3) 0.1661(3) 0.5934(4) 0.0423(14) Uani 1 1 d .
H14 H 0.7284 0.1955 0.6267 0.051 Uiso 1 1 calc R
C15 C 0.8241(3) 0.1670(4) 0.5915(4) 0.0497(16) Uani 1 1 d .
H15 H 0.8499 0.1966 0.6228 0.060 Uiso 1 1 calc R
C16 C 0.8577(3) 0.1226(4) 0.5415(4) 0.0529(18) Uani 1 1 d .
H16 H 0.9070 0.1213 0.5399 0.063 Uiso 1 1 calc R
C17 C 0.8206(3) 0.0820(3) 0.4959(4) 0.0454(15) Uani 1 1 d .
H17 H 0.8440 0.0534 0.4615 0.054 Uiso 1 1 calc R
C18 C 0.7479(3) 0.0816(3) 0.4989(3) 0.0352(11) Uani 1 1 d .
H18 H 0.7223 0.0525 0.4668 0.042 Uiso 1 1 calc R
C19 C 0.2757(2) 0.2621(2) 0.6041(3) 0.0248(9) Uani 1 1 d .
C20 C 0.3089(3) 0.2497(3) 0.6767(3) 0.0328(11) Uani 1 1 d .
H20 H 0.2875 0.2810 0.7141 0.039 Uiso 1 1 calc R
C21 C 0.2994(3) 0.1725(3) 0.7002(3) 0.0361(12) Uani 1 1 d .
H21A H 0.3123 0.1676 0.7523 0.043 Uiso 1 1 calc R
H21B H 0.2499 0.1596 0.6952 0.043 Uiso 1 1 calc R
C22 C 0.3434(3) 0.1230(3) 0.6548(3) 0.0336(11) Uani 1 1 d .
C23 C 0.4070(3) 0.1010(3) 0.6817(4) 0.0453(15) Uani 1 1 d .
H23 H 0.4217 0.1146 0.7292 0.054 Uiso 1 1 calc R
C24 C 0.4494(4) 0.0589(3) 0.6386(5) 0.058(2) Uani 1 1 d .
H24 H 0.4928 0.0435 0.6574 0.070 Uiso 1 1 calc R
C25 C 0.4299(4) 0.0395(3) 0.5703(5) 0.066(2) Uani 1 1 d .
H25 H 0.4605 0.0123 0.5413 0.079 Uiso 1 1 calc R
C26 C 0.3647(6) 0.0592(3) 0.5421(4) 0.072(3) Uani 1 1 d .
H26 H 0.3500 0.0444 0.4951 0.086 Uiso 1 1 calc R
C27 C 0.3211(4) 0.1027(3) 0.5869(4) 0.0457(14) Uani 1 1 d .
H27 H 0.2771 0.1174 0.5694 0.055 Uiso 1 1 calc R
C28 C 0.1073(2) 0.2794(2) 0.3715(3) 0.0286(9) Uani 1 1 d .
C29 C 0.0529(2) 0.2882(2) 0.4300(3) 0.0281(10) Uani 1 1 d .
H29 H 0.0205 0.3262 0.4152 0.034 Uiso 1 1 calc R
C30 C 0.0109(2) 0.2209(3) 0.4408(3) 0.0300(10) Uani 1 1 d .
H30A H -0.0253 0.2291 0.4783 0.036 Uiso 1 1 calc R
H30B H -0.0129 0.2091 0.3945 0.036 Uiso 1 1 calc R
C31 C 0.0555(2) 0.1595(2) 0.4643(3) 0.0276(10) Uani 1 1 d .
C32 C 0.0676(3) 0.1456(3) 0.5371(3) 0.0372(12) Uani 1 1 d .
H32 H 0.0463 0.1735 0.5736 0.045 Uiso 1 1 calc R
C33 C 0.1097(3) 0.0922(3) 0.5568(3) 0.0422(13) Uani 1 1 d .
H33 H 0.1166 0.0830 0.6073 0.051 Uiso 1 1 calc R
C34 C 0.1431(3) 0.0508(3) 0.5058(3) 0.0366(11) Uani 1 1 d .
H34 H 0.1739 0.0149 0.5206 0.044 Uiso 1 1 calc R
C35 C 0.1302(3) 0.0632(3) 0.4334(3) 0.0327(11) Uani 1 1 d .
H35 H 0.1509 0.0342 0.3975 0.039 Uiso 1 1 calc R
C36 C 0.0874(3) 0.1173(2) 0.4115(3) 0.0335(11) Uani 1 1 d .
H36 H 0.0797 0.1258 0.3611 0.040 Uiso 1 1 calc R
C37 C 0.2625(3) 0.2355(3) 0.1320(3) 0.0396(13) Uani 1 1 d .
C38 C 0.1912(3) 0.2302(4) 0.0956(3) 0.0410(13) Uani 1 1 d .
H38 H 0.1905 0.2618 0.0523 0.049 Uiso 1 1 calc R
C39 C 0.1810(3) 0.1573(4) 0.0694(4) 0.0463(14) Uani 1 1 d .
H39A H 0.1907 0.1256 0.1107 0.056 Uiso 1 1 calc R
H39B H 0.2162 0.1478 0.0313 0.056 Uiso 1 1 calc R
C40 C 0.1082(3) 0.1386(3) 0.0378(3) 0.0398(12) Uani 1 1 d .
C41 C 0.0865(3) 0.0718(4) 0.0404(3) 0.0461(14) Uani 1 1 d .
H41 H 0.1165 0.0373 0.0600 0.055 Uiso 1 1 calc R
C42 C 0.0218(3) 0.0528(3) 0.0154(4) 0.0476(14) Uani 1 1 d .
H42 H 0.0060 0.0063 0.0206 0.057 Uiso 1 1 calc R
C43 C -0.0200(3) 0.1024(3) -0.0174(4) 0.0453(14) Uani 1 1 d .
H43 H -0.0626 0.0891 -0.0395 0.054 Uiso 1 1 calc R
C44 C 0.0002(3) 0.1703(3) -0.0180(3) 0.0425(13) Uani 1 1 d .
H44 H -0.0304 0.2050 -0.0360 0.051 Uiso 1 1 calc R
C45 C 0.0660(3) 0.1890(3) 0.0079(3) 0.0379(12) Uani 1 1 d .
H45 H 0.0814 0.2358 0.0050 0.046 Uiso 1 1 calc R
N1 N 0.4816(2) 0.2528(3) 0.0990(3) 0.0408(11) Uani 1 1 d .
H1A H 0.4725 0.2341 0.0538 0.049 Uiso 1 1 calc R
H1B H 0.4942 0.2985 0.0930 0.049 Uiso 1 1 calc R
N2 N 0.4664(2) 0.2392(2) 0.2366(2) 0.0291(8) Uani 1 1 d .
N3 N 0.61270(19) 0.1577(2) 0.4199(2) 0.0253(8) Uani 1 1 d .
H3C H 0.6103 0.1101 0.4162 0.030 Uiso 1 1 calc R
H3D H 0.6553 0.1718 0.4026 0.030 Uiso 1 1 calc R
N4 N 0.4907(2) 0.1991(2) 0.4529(2) 0.0273(8) Uani 1 1 d .
N5 N 0.3842(2) 0.2665(2) 0.6689(2) 0.0310(9) Uani 1 1 d .
H5A H 0.4100 0.2415 0.7020 0.037 Uiso 1 1 calc R
H5B H 0.3916 0.3131 0.6771 0.037 Uiso 1 1 calc R
N6 N 0.3173(2) 0.2628(2) 0.5493(2) 0.0256(8) Uani 1 1 d .
N7 N 0.08824(19) 0.3084(2) 0.4997(2) 0.0275(8) Uani 1 1 d .
H7A H 0.0673 0.2862 0.5384 0.033 Uiso 1 1 calc R
H7B H 0.0839 0.3556 0.5068 0.033 Uiso 1 1 calc R
N8 N 0.1717(2) 0.2824(2) 0.3939(2) 0.0254(8) Uani 1 1 d .
N9 N 0.1380(3) 0.2542(3) 0.1482(3) 0.0424(12) Uani 1 1 d .
H9A H 0.1004 0.2248 0.1465 0.051 Uiso 1 1 calc R
H9B H 0.1231 0.2978 0.1350 0.051 Uiso 1 1 calc R
N10 N 0.2607(2) 0.2380(3) 0.2018(3) 0.0400(11) Uani 1 1 d .
N100 N 0.3126(2) 0.0884(2) 0.3632(3) 0.0373(10) Uani 1 1 d .
N200 N 0.6358(2) -0.0410(2) 0.3629(3) 0.0376(10) Uani 1 1 d .

loop_
_atom_site_aniso_label
_atom_site_aniso_U_11
_atom_site_aniso_U_22
_atom_site_aniso_U_33
_atom_site_aniso_U_23
_atom_site_aniso_U_13
_atom_site_aniso_U_12
Sm1 0.02032(10) 0.02745(11) 0.02558(11) -0.00028(10) -0.00136(9) 0.00217(8)
Cu1 0.0294(3) 0.0447(4) 0.0264(3) 0.0016(3) -0.0034(2) 0.0042(3)
Cu2 0.0186(2) 0.0314(3) 0.0257(3) 0.0023(2) 0.0009(2) -0.00036(19)
Cu3 0.0193(3) 0.0284(3) 0.0263(3) -0.0011(2) -0.0013(2) -0.0001(2)
Cu4 0.0195(2) 0.0267(3) 0.0268(3) -0.0025(2) -0.0013(2) 0.0034(2)
Cu5 0.0240(3) 0.0388(3) 0.0280(3) -0.0044(3) -0.0048(2) 0.0073(2)
O1 0.0238(16) 0.0384(19) 0.0291(18) 0.0039(15) 0.0028(14) -0.0031(14)
O2 0.0222(15) 0.0423(19) 0.0251(17) 0.0011(15) 0.0023(13) -0.0001(13)
O3 0.0224(16) 0.0395(19) 0.0271(18) 0.0000(15) 0.0008(13) -0.0009(14)
O4 0.0170(14) 0.0387(19) 0.0284(17) 0.0000(14) 0.0003(13) 0.0057(13)
O5 0.0221(15) 0.0248(15) 0.0319(19) -0.0022(13) 0.0000(13) 0.0041(12)
O6 0.0247(16) 0.0363(18) 0.0221(16) -0.0035(14) -0.0040(13) 0.0063(13)
O7 0.0300(17) 0.0352(18) 0.033(2) -0.0029(15) -0.0040(15) 0.0034(14)
O8 0.0227(15) 0.0387(19) 0.0290(17) -0.0029(14) -0.0024(13) 0.0076(14)
O9 0.0300(19) 0.073(3) 0.028(2) -0.0071(18) -0.0038(15) 0.0117(18)
O10 0.0243(17) 0.063(3) 0.028(2) -0.0047(18) -0.0084(15) 0.0114(17)
O100 0.0266(18) 0.036(2) 0.127(5) -0.002(3) 0.012(3) -0.0024(15)
O101 0.0319(18) 0.0276(17) 0.058(3) -0.0029(18) -0.0005(18) -0.0022(14)
O102 0.045(2) 0.034(2) 0.065(3) -0.009(2) 0.006(2) -0.0075(16)
O103 0.048(2) 0.034(2) 0.089(4) -0.002(3) 0.014(3) 0.0030(17)
O200 0.042(2) 0.038(2) 0.064(3) -0.005(2) 0.011(2) -0.0029(17)
O201 0.072(3) 0.035(2) 0.055(3) 0.000(2) 0.007(3) -0.0162(19)
O202 0.038(2) 0.052(2) 0.057(3) 0.015(2) 0.005(2) -0.0019(17)
O203 0.037(2) 0.043(2) 0.068(3) -0.003(2) 0.009(2) -0.0062(17)
O204 0.157(9) 0.092(6) 0.174(10) 0.013(6) 0.010(8) 0.006(6)
O205 0.094(6) 0.202(11) 0.171(10) 0.040(9) 0.040(6) -0.021(7)
O206 0.209(11) 0.123(7) 0.083(6) -0.004(5) -0.028(6) 0.050(7)
O207 0.093(5) 0.086(4) 0.097(5) -0.025(4) 0.033(4) -0.014(4)
O208 0.071(4) 0.104(5) 0.056(3) -0.014(3) -0.021(3) 0.010(3)
O209 0.041(3) 0.047(3) 0.196(8) -0.007(4) 0.009(4) -0.005(2)
C1 0.026(2) 0.027(2) 0.029(2) 0.0046(19) -0.0049(19) -0.0097(18)
C2 0.027(2) 0.038(3) 0.032(3) -0.003(2) 0.0004(19) 0.001(2)
C3 0.032(3) 0.059(3) 0.035(3) -0.010(3) 0.001(2) -0.001(2)
C4 0.032(2) 0.045(3) 0.040(3) -0.011(3) -0.004(2) 0.003(2)
C5 0.044(3) 0.046(3) 0.039(3) -0.017(3) -0.001(3) -0.001(3)
C6 0.040(3) 0.051(4) 0.054(4) -0.021(3) -0.009(3) 0.007(3)
C7 0.037(3) 0.046(3) 0.064(4) -0.026(3) 0.008(3) -0.005(2)
C8 0.043(3) 0.051(4) 0.053(4) -0.025(3) 0.009(3) -0.004(3)
C9 0.047(3) 0.046(3) 0.037(3) -0.011(3) 0.005(3) -0.008(3)
C10 0.022(2) 0.025(2) 0.030(3) 0.0035(18) -0.0023(18) -0.0033(17)
C11 0.0162(18) 0.034(2) 0.029(2) 0.005(2) -0.0006(18) -0.0025(16)
C12 0.022(2) 0.038(3) 0.031(2) 0.009(2) 0.0005(18) 0.0018(18)
C13 0.023(2) 0.042(3) 0.035(3) 0.014(2) -0.002(2) 0.0058(19)
C14 0.032(3) 0.048(3) 0.046(3) 0.014(3) -0.002(2) 0.010(2)
C15 0.036(3) 0.062(4) 0.051(4) 0.017(3) -0.016(3) -0.006(3)
C16 0.027(3) 0.073(4) 0.059(4) 0.035(4) 0.003(3) 0.006(3)
C17 0.031(3) 0.058(4) 0.047(3) 0.025(3) 0.005(3) 0.010(2)
C18 0.025(2) 0.042(3) 0.039(3) 0.012(2) 0.005(2) 0.005(2)
C19 0.024(2) 0.0174(18) 0.033(3) -0.0033(17) 0.0028(18) 0.0022(15)
C20 0.029(2) 0.035(3) 0.035(3) -0.008(2) 0.003(2) 0.008(2)
C21 0.031(3) 0.046(3) 0.031(3) 0.012(2) 0.006(2) 0.005(2)
C22 0.032(2) 0.033(3) 0.035(3) 0.016(2) 0.007(2) -0.001(2)
C23 0.030(3) 0.035(3) 0.071(4) 0.008(3) 0.004(3) 0.004(2)
C24 0.042(3) 0.031(3) 0.101(6) 0.004(3) 0.021(4) 0.003(2)
C25 0.079(5) 0.023(3) 0.096(7) 0.012(3) 0.046(5) 0.011(3)
C26 0.152(9) 0.020(3) 0.043(4) -0.001(3) 0.026(5) -0.012(4)
C27 0.070(4) 0.026(3) 0.042(3) 0.005(2) 0.003(3) -0.004(3)
C28 0.028(2) 0.025(2) 0.033(2) -0.004(2) -0.004(2) 0.0022(16)
C29 0.022(2) 0.027(2) 0.036(3) -0.0041(19) -0.0055(19) 0.0086(17)
C30 0.022(2) 0.032(2) 0.036(3) -0.001(2) -0.0034(19) 0.0025(18)
C31 0.019(2) 0.026(2) 0.038(3) -0.0006(19) -0.0015(18) -0.0018(17)
C32 0.039(3) 0.035(3) 0.037(3) 0.001(2) -0.002(2) 0.008(2)
C33 0.045(3) 0.041(3) 0.040(3) -0.003(2) -0.001(3) 0.012(2)
C34 0.034(3) 0.037(3) 0.039(3) 0.007(2) -0.002(2) 0.006(2)
C35 0.030(2) 0.027(2) 0.041(3) -0.002(2) 0.002(2) -0.0029(19)
C36 0.043(3) 0.023(2) 0.034(3) -0.003(2) -0.007(2) -0.001(2)
C37 0.022(2) 0.053(3) 0.044(3) -0.002(3) -0.003(2) 0.008(2)
C38 0.026(2) 0.068(4) 0.029(3) 0.000(3) -0.006(2) 0.009(2)
C39 0.033(3) 0.066(4) 0.039(3) -0.005(3) -0.006(2) 0.014(3)
C40 0.033(3) 0.058(4) 0.028(3) -0.004(2) 0.001(2) 0.008(2)
C41 0.048(3) 0.053(4) 0.037(3) -0.006(3) -0.003(3) 0.019(3)
C42 0.052(4) 0.040(3) 0.051(4) 0.003(3) -0.001(3) 0.009(3)
C43 0.037(3) 0.051(3) 0.048(4) 0.000(3) -0.003(3) -0.006(3)
C44 0.033(3) 0.048(3) 0.047(3) 0.009(3) -0.013(2) -0.003(2)
C45 0.039(3) 0.038(3) 0.037(3) 0.000(2) -0.007(2) -0.001(2)
N1 0.037(2) 0.058(3) 0.027(2) 0.010(2) -0.0019(18) 0.005(2)
N2 0.0244(19) 0.036(2) 0.026(2) 0.0033(17) -0.0024(16) -0.0040(16)
N3 0.0162(16) 0.0286(19) 0.031(2) 0.0055(16) 0.0016(15) -0.0007(14)
N4 0.0176(17) 0.034(2) 0.030(2) 0.0030(17) 0.0016(15) 0.0003(15)
N5 0.027(2) 0.032(2) 0.033(2) -0.0054(18) -0.0041(17) 0.0008(16)
N6 0.0247(19) 0.031(2) 0.0216(19) 0.0000(16) -0.0021(15) 0.0036(15)
N7 0.0183(17) 0.0296(19) 0.035(2) -0.0063(17) -0.0050(16) 0.0012(14)
N8 0.0239(18) 0.0233(18) 0.029(2) -0.0012(16) 0.0016(15) 0.0045(15)
N9 0.034(2) 0.066(3) 0.028(2) -0.007(2) -0.0043(19) 0.012(2)
N10 0.024(2) 0.068(3) 0.029(2) 0.000(2) -0.0077(18) 0.013(2)
N100 0.035(2) 0.025(2) 0.051(3) -0.001(2) -0.003(2) -0.0020(16)
N200 0.045(2) 0.029(2) 0.039(2) 0.003(2) 0.008(2) -0.0040(18)

loop_
_atom_type_symbol
_atom_type_description
_atom_type_scat_dispersion_real
_atom_type_scat_dispersion_imag
_atom_type_scat_source
C C 0.0033 0.0016 'International Tables Vol C Tables 4.2.6.8 and 6.1.1.4'
H H 0.0000 0.0000 'International Tables Vol C Tables 4.2.6.8 and 6.1.1.4'
N N 0.0061 0.0033 'International Tables Vol C Tables 4.2.6.8 and 6.1.1.4'
O O 0.0106 0.0060 'International Tables Vol C Tables 4.2.6.8 and 6.1.1.4'
Cu Cu 0.3201 1.2651 'International Tables Vol C Tables 4.2.6.8 and 6.1.1.4'
Sm Sm -0.1638 3.4418 'International Tables Vol C Tables 4.2.6.8 and 6.1.1.4'

loop_
_geom_angle_atom_site_label_1
_geom_angle_atom_site_label_2
_geom_angle_atom_site_label_3
_geom_angle
O103 Sm1 O2 81.57(14)
O103 Sm1 O10 89.13(19)
O2 Sm1 O10 72.41(12)
O103 Sm1 O6 81.21(16)
O2 Sm1 O6 139.47(12)
O10 Sm1 O6 143.32(11)
O103 Sm1 O4 91.39(17)
O2 Sm1 O4 73.13(12)
O10 Sm1 O4 145.07(12)
O6 Sm1 O4 70.92(11)
O103 Sm1 O8 82.88(14)
O2 Sm1 O8 140.81(12)
O10 Sm1 O8 71.61(12)
O6 Sm1 O8 72.11(11)
O4 Sm1 O8 143.03(11)
O103 Sm1 O100 153.70(14)
O2 Sm1 O100 121.72(14)
O10 Sm1 O100 87.1(2)
O6 Sm1 O100 86.35(17)
O4 Sm1 O100 106.34(17)
O8 Sm1 O100 71.24(13)
O103 Sm1 O101 155.78(13)
O2 Sm1 O101 74.74(12)
O10 Sm1 O101 88.52(14)
O6 Sm1 O101 113.94(13)
O4 Sm1 O101 77.09(13)
O8 Sm1 O101 119.02(12)
O100 Sm1 O101 50.14(12)
O103 Sm1 N100 177.36(19)
O2 Sm1 N100 98.66(13)
O10 Sm1 N100 88.43(16)
O6 Sm1 N100 100.17(14)
O4 Sm1 N100 91.20(13)
O8 Sm1 N100 95.37(12)
O100 Sm1 N100 25.03(12)
O101 Sm1 N100 25.13(12)
N2 Cu1 O10 90.45(17)
N2 Cu1 O9 169.4(2)
O10 Cu1 O9 84.38(16)
N2 Cu1 N1 80.91(18)
O10 Cu1 N1 171.32(18)
O9 Cu1 N1 104.29(18)
N4 Cu2 O2 91.79(16)
N4 Cu2 O1 172.23(16)
O2 Cu2 O1 84.93(15)
N4 Cu2 N3 81.25(16)
O2 Cu2 N3 171.95(15)
O1 Cu2 N3 101.47(16)
N6 Cu3 O4 89.26(16)
N6 Cu3 O3 173.16(17)
O4 Cu3 O3 85.43(14)
N6 Cu3 N5 81.25(18)
O4 Cu3 N5 170.43(16)
O3 Cu3 N5 104.13(16)
N8 Cu4 O6 91.19(15)
N8 Cu4 O5 170.14(15)
O6 Cu4 O5 85.46(14)
N8 Cu4 N7 82.41(17)
O6 Cu4 N7 171.29(17)
O5 Cu4 N7 101.80(16)
N10 Cu5 O8 91.47(17)
N10 Cu5 O7 174.5(2)
O8 Cu5 O7 86.04(15)
N10 Cu5 N9 82.67(19)
O8 Cu5 N9 169.2(2)
O7 Cu5 N9 100.54(18)
C1 O1 Cu2 108.1(3)
N2 O2 Cu2 109.0(3)
N2 O2 Sm1 123.9(3)
Cu2 O2 Sm1 123.98(17)
C10 O3 Cu3 106.9(3)
N4 O4 Cu3 108.9(3)
N4 O4 Sm1 122.2(3)
Cu3 O4 Sm1 128.93(15)
C19 O5 Cu4 107.3(3)
N6 O6 Cu4 107.7(3)
N6 O6 Sm1 124.6(3)
Cu4 O6 Sm1 126.26(16)
C28 O7 Cu5 107.7(3)
N8 O8 Cu5 108.0(3)
N8 O8 Sm1 123.1(3)
Cu5 O8 Sm1 124.70(16)
C37 O9 Cu1 107.7(3)
N10 O10 Cu1 109.0(3)
N10 O10 Sm1 123.5(3)
Cu1 O10 Sm1 127.55(17)
N100 O100 Sm1 97.7(3)
N100 O101 Sm1 95.5(3)
O1 C1 N2 124.1(5)
O1 C1 C2 121.4(5)
N2 C1 C2 114.4(4)
C1 C2 N1 108.6(4)
C1 C2 C3 109.9(5)
N1 C2 C3 109.2(4)
C4 C3 C2 114.1(4)
C9 C4 C5 118.3(5)
C9 C4 C3 121.6(5)
C5 C4 C3 120.0(6)
C6 C5 C4 120.9(6)
C7 C6 C5 119.5(6)
C8 C7 C6 120.2(6)
C7 C8 C9 121.7(7)
C4 C9 C8 119.4(6)
N4 C10 O3 124.6(4)
N4 C10 C11 114.6(4)
O3 C10 C11 120.5(4)
N3 C11 C10 108.4(4)
N3 C11 C12 112.9(4)
C10 C11 C12 113.2(4)
C13 C12 C11 111.8(4)
C18 C13 C14 118.7(5)
C18 C13 C12 121.8(5)
C14 C13 C12 119.4(5)
C15 C14 C13 121.7(6)
C14 C15 C16 117.9(6)
C17 C16 C15 120.7(6)
C16 C17 C18 120.5(6)
C13 C18 C17 120.4(6)
N6 C19 O5 123.3(4)
N6 C19 C20 115.5(4)
O5 C19 C20 121.0(4)
N5 C20 C19 107.2(4)
N5 C20 C21 110.3(4)
C19 C20 C21 110.3(4)
C22 C21 C20 112.4(4)
C27 C22 C23 120.7(6)
C27 C22 C21 120.0(5)
C23 C22 C21 119.2(6)
C22 C23 C24 119.6(7)
C25 C24 C23 121.3(7)
C24 C25 C26 120.7(6)
C25 C26 C27 117.7(7)
C22 C27 C26 120.0(7)
O7 C28 N8 122.8(5)
O7 C28 C29 121.7(4)
N8 C28 C29 115.5(5)
N7 C29 C28 108.6(4)
N7 C29 C30 110.4(4)
C28 C29 C30 111.3(4)
C31 C30 C29 113.1(4)
C32 C31 C36 118.7(5)
C32 C31 C30 121.2(5)
C36 C31 C30 120.1(5)
C33 C32 C31 120.2(5)
C32 C33 C34 122.2(6)
C35 C34 C33 117.9(5)
C34 C35 C36 121.1(5)
C35 C36 C31 119.7(5)
N10 C37 O9 123.5(5)
N10 C37 C38 114.5(5)
O9 C37 C38 122.1(5)
N9 C38 C39 114.3(5)
N9 C38 C37 108.5(5)
C39 C38 C37 108.6(5)
C38 C39 C40 117.0(5)
C41 C40 C45 120.1(6)
C41 C40 C39 119.0(5)
C45 C40 C39 120.9(6)
C40 C41 C42 121.3(6)
C41 C42 C43 119.1(6)
C44 C43 C42 119.9(6)
C43 C44 C45 120.1(6)
C40 C45 C44 119.1(6)
C2 N1 Cu1 107.3(3)
C1 N2 O2 113.8(4)
C1 N2 Cu1 118.0(3)
O2 N2 Cu1 125.5(3)
C11 N3 Cu2 109.1(3)
C10 N4 O4 114.1(4)
C10 N4 Cu2 118.1(3)
O4 N4 Cu2 124.4(3)
C20 N5 Cu3 107.3(3)
C19 N6 O6 115.7(4)
C19 N6 Cu3 117.8(3)
O6 N6 Cu3 125.7(3)
C29 N7 Cu4 110.4(3)
C28 N8 O8 115.5(4)
C28 N8 Cu4 118.1(4)
O8 N8 Cu4 125.5(3)
C38 N9 Cu5 111.6(3)
C37 N10 O10 115.2(4)
C37 N10 Cu5 119.5(3)
O10 N10 Cu5 124.1(3)
O102 N100 O101 122.1(4)
O102 N100 O100 121.2(4)
O101 N100 O100 116.6(4)
O102 N100 Sm1 178.4(4)
O101 N100 Sm1 59.4(2)
O100 N100 Sm1 57.3(2)
O202 N200 O201 121.3(5)
O202 N200 O200 119.5(4)
O201 N200 O200 119.1(5)

loop_
_geom_bond_atom_site_label_1
_geom_bond_atom_site_label_2
_geom_bond_distance
Sm1 O103 2.390(4)
Sm1 O2 2.403(3)
Sm1 O10 2.410(4)
Sm1 O6 2.414(3)
Sm1 O4 2.416(3)
Sm1 O8 2.443(3)
Sm1 O100 2.492(4)
Sm1 O101 2.537(4)
Sm1 N100 2.934(4)
Cu1 N2 1.905(4)
Cu1 O10 1.906(4)
Cu1 O9 1.959(4)
Cu1 N1 2.023(5)
Cu2 N4 1.912(4)
Cu2 O2 1.936(3)
Cu2 O1 1.942(4)
Cu2 N3 2.007(4)
Cu3 N6 1.896(4)
Cu3 O4 1.907(4)
Cu3 O3 1.924(3)
Cu3 N5 2.006(5)
Cu4 N8 1.903(4)
Cu4 O6 1.918(3)
Cu4 O5 1.924(3)
Cu4 N7 1.992(4)
Cu5 N10 1.905(5)
Cu5 O8 1.908(4)
Cu5 O7 1.915(4)
Cu5 N9 1.997(5)
O1 C1 1.292(6)
O2 N2 1.408(5)
O3 C10 1.295(6)
O4 N4 1.393(5)
O5 C19 1.300(5)
O6 N6 1.393(5)
O7 C28 1.291(7)
O8 N8 1.387(5)
O9 C37 1.288(7)
O10 N10 1.404(5)
O100 N100 1.253(6)
O101 N100 1.252(6)
O102 N100 1.223(6)
O200 N200 1.277(6)
O201 N200 1.240(6)
O202 N200 1.224(6)
C1 N2 1.315(7)
C1 C2 1.497(7)
C2 N1 1.513(7)
C2 C3 1.542(8)
C3 C4 1.511(7)
C4 C9 1.380(9)
C4 C5 1.412(8)
C5 C6 1.385(9)
C6 C7 1.379(10)
C7 C8 1.348(10)
C8 C9 1.403(9)
C10 N4 1.285(6)
C10 C11 1.530(6)
C11 N3 1.477(7)
C11 C12 1.530(7)
C12 C13 1.524(6)
C13 C18 1.367(8)
C13 C14 1.394(9)
C14 C15 1.387(8)
C15 C16 1.409(11)
C16 C17 1.348(11)
C17 C18 1.402(7)
C19 N6 1.284(6)
C19 C20 1.495(7)
C20 N5 1.492(7)
C20 C21 1.559(8)
C21 C22 1.521(8)
C22 C27 1.373(8)
C22 C23 1.387(8)
C23 C24 1.395(9)
C24 C25 1.358(13)
C25 C26 1.410(13)
C26 C27 1.442(10)
C28 N8 1.307(6)
C28 C29 1.508(7)
C29 N7 1.499(6)
C29 C30 1.539(7)
C30 C31 1.524(7)
C31 C32 1.380(8)
C31 C36 1.403(7)
C32 C33 1.358(8)
C33 C34 1.386(8)
C34 C35 1.371(8)
C35 C36 1.388(7)
C37 N10 1.281(8)
C37 C38 1.528(7)
C38 N9 1.480(7)
C38 C39 1.495(9)
C39 C40 1.560(8)
C40 C41 1.353(9)
C40 C45 1.378(8)
C41 C42 1.377(9)
C42 C43 1.386(9)
C43 C44 1.364(9)
C44 C45 1.399(8)
